data_8102495
loop_
_publ_author_name
'Michael Hummel'
'Volker Kahlenberg'
'Gerhard Laus'
'Peter Jaitner'
'Herwig Schottenberger'

_publ_section_title
;
 Crystal structure of
 [bis(h5-cyclopentadienyl)-(h6:h6)-E-4,4'-dichlorostilbene]diiron(II)
 bis(hexafluorophosphate) --- acetonitrile (1:1),
 [(C5H5)2(C14H10Cl2)Fe2][PF6]2 &#x00B7; CH3CN
;
_journal_issue 3
_journal_name_full 'Zeitschrift f\"ur Kristallographie - New Crystal Structures'
_journal_page_first 503
_journal_volume 224
_journal_year 2009
_chemical_formula_moiety 'C24 H20 Cl2 Fe2, C2 H3 N, 2(F6 P)'
_chemical_formula_sum 'C26 H23 Cl2 F12 Fe2 N P2'
_chemical_formula_weight 821.99
_space_group_IT_number 62
_symmetry_cell_setting orthorhombic
_symmetry_space_group_name_Hall '-P 2ac 2n'
_symmetry_space_group_name_H-M 'P n m a'
_atom_sites_solution_hydrogens geom
_atom_sites_solution_primary direct
_atom_sites_solution_secondary difmap
_audit_conform_dict_location ftp://ftp.iucr.org/pub/cif_core.dic
_audit_conform_dict_name cif_core.dic
_audit_conform_dict_version 2.4
_audit_creation_date 2009-06-17T16:02:59-00:00
_cell_angle_alpha 90
_cell_angle_beta 90
_cell_angle_gamma 90
_cell_formula_units_Z 4
_cell_length_a 13.3181(12)
_cell_length_b 14.7090(9)
_cell_length_c 15.3689(10)
_cell_measurement_reflns_used 18434
_cell_measurement_temperature 173(2)
_cell_measurement_theta_max 27.17
_cell_measurement_theta_min 1.53
_cell_volume 3010.7(4)
_computing_cell_refinement 'STOE X-AREA'
_computing_data_collection 'STOE X-AREA'
_computing_data_reduction 'STOE X-RED'
_computing_structure_refinement 'SHELXL-97 (Sheldrick, 2008)'
_computing_structure_solution 'SIR2002 (Burla et al., 2003)'
_diffrn_ambient_temperature 173(2)
_diffrn_detector 'image plate (34 cm diameter)'
_diffrn_detector_area_resol_mean 6.67
_diffrn_measured_fraction_theta_full 0.996
_diffrn_measured_fraction_theta_max 0.996
_diffrn_measurement_device '2-circle goniometer'
_diffrn_measurement_device_type 'STOE IPDS 2'
_diffrn_measurement_method 'rotation method'
_diffrn_radiation_monochromator graphite
_diffrn_radiation_type MoK\a
_diffrn_radiation_wavelength 0.71069
_diffrn_reflns_av_R_equivalents 0.0463
_diffrn_reflns_av_unetI/netI 0.0266
_diffrn_reflns_limit_h_max 16
_diffrn_reflns_limit_h_min -16
_diffrn_reflns_limit_k_max 17
_diffrn_reflns_limit_k_min -17
_diffrn_reflns_limit_l_max 18
_diffrn_reflns_limit_l_min -18
_diffrn_reflns_number 18502
_diffrn_reflns_theta_full 25.35
_diffrn_reflns_theta_max 25.35
_diffrn_reflns_theta_min 1.92
_diffrn_source 'sealed X-ray tube, 12 x 0.4 mm long-fine focus'
_exptl_absorpt_coefficient_mu 1.343
_exptl_absorpt_correction_T_max 0.728
_exptl_absorpt_correction_T_min 0.663
_exptl_absorpt_correction_type multi-scan
_exptl_absorpt_process_details Sadabs
_exptl_crystal_colour red-brown
_exptl_crystal_density_diffrn 1.813
_exptl_crystal_density_method 'not measured'
_exptl_crystal_description fragment
_exptl_crystal_F_000 1640
_exptl_crystal_size_max 0.28
_exptl_crystal_size_mid 0.267
_exptl_crystal_size_min 0.24
_refine_diff_density_max 0.724
_refine_diff_density_min -0.561
_refine_diff_density_rms 0.08
_refine_ls_extinction_method none
_refine_ls_goodness_of_fit_ref 1.095
_refine_ls_hydrogen_treatment constr
_refine_ls_matrix_type full
_refine_ls_number_parameters 224
_refine_ls_number_reflns 2861
_refine_ls_number_restraints 0
_refine_ls_restrained_S_all 1.095
_refine_ls_R_factor_all 0.0724
_refine_ls_R_factor_gt 0.0577
_refine_ls_shift/su_max 0
_refine_ls_shift/su_mean 0
_refine_ls_structure_factor_coef Fsqd
_refine_ls_weighting_details 'calc w=1/[\s^2^(Fo^2^)+(0.0589P)^2^+7.4475P] where P=(Fo^2^+2Fc^2^)/3'
_refine_ls_weighting_scheme calc
_refine_ls_wR_factor_gt 0.129
_refine_ls_wR_factor_ref 0.1361
_reflns_number_gt 2385
_reflns_number_total 2861
_reflns_threshold_expression >2\s(I)
_cod_data_source_file 1267-2689.cff
_cod_data_source_block kristall_1
_cod_database_code 8102495

loop_
_symmetry_equiv_pos_as_xyz
'x, y, z'
'-x+1/2, -y, z+1/2'
'x+1/2, -y+1/2, -z+1/2'
'-x, y+1/2, -z'
'-x, -y, -z'
'x-1/2, y, -z-1/2'
'-x-1/2, y-1/2, z-1/2'
'x, -y-1/2, z'

loop_
_atom_site_label
_atom_site_type_symbol
_atom_site_fract_x
_atom_site_fract_y
_atom_site_fract_z
_atom_site_U_iso_or_equiv
_atom_site_adp_type
_atom_site_occupancy
_atom_site_symmetry_multiplicity
_atom_site_calc_flag
_atom_site_refinement_flags
_atom_site_disorder_assembly
_atom_site_disorder_group
Fe Fe 0.82744(4) 0.48947(4) 0.19333(3) 0.0254(2) Uani 1 1 d . . .
P1 P 0.69638(13) 0.25 0.43185(12) 0.0382(4) Uani 1 2 d S . .
P2 P 0.68852(13) 0.75 0.39954(12) 0.0371(4) Uani 1 2 d S . .
Cl Cl 0.90579(11) 0.50612(12) 0.40907(7) 0.0615(4) Uani 1 1 d . . .
F10 F 0.7744(4) 0.75 0.3284(3) 0.0659(13) Uani 1 2 d S . .
F1 F 0.6929(4) 0.1426(2) 0.4301(3) 0.0953(14) Uani 1 1 d . . .
F6 F 0.6867(3) 0.6421(2) 0.3991(2) 0.0691(10) Uani 1 1 d . . .
F8 F 0.6078(5) 0.75 0.3233(5) 0.095(2) Uani 1 2 d S . .
C7 C 0.9753(5) 0.4733(5) 0.0238(3) 0.0646(18) Uani 1 1 d . . .
H7 H 0.9459 0.4215 -0.0028 0.078 Uiso 1 1 calc R . .
F3 F 0.6221(5) 0.25 0.3516(5) 0.096(2) Uani 1 2 d S . .
F7 F 0.6012(5) 0.75 0.4704(5) 0.101(2) Uani 1 2 d S . .
F5 F 0.7842(4) 0.25 0.3631(5) 0.100(2) Uani 1 2 d S . .
C4 C 0.9264(3) 0.4988(3) 0.2981(3) 0.0355(10) Uani 1 1 d . . .
C6 C 0.9518(3) 0.4076(3) 0.1698(3) 0.0420(11) Uani 1 1 d . . .
H6 H 0.9575 0.3495 0.1432 0.05 Uiso 1 1 calc R . .
C12 C 0.7006(4) 0.4096(4) 0.2028(4) 0.0535(14) Uani 1 1 d . . .
H12 H 0.6979 0.3489 0.2237 0.064 Uiso 1 1 calc R . .
F2 F 0.6050(6) 0.25 0.4965(6) 0.125(3) Uani 1 2 d S . .
C3 C 0.9299(3) 0.5790(3) 0.2489(3) 0.0356(10) Uani 1 1 d . . .
H3 H 0.9208 0.6366 0.2757 0.043 Uiso 1 1 calc R . .
C1 C 0.9598(3) 0.4857(4) 0.1185(3) 0.0407(11) Uani 1 1 d . . .
C2 C 0.9474(3) 0.5718(3) 0.1575(3) 0.0390(11) Uani 1 1 d . . .
H2 H 0.9506 0.6252 0.1228 0.047 Uiso 1 1 calc R . .
C11 C 0.6895(3) 0.4887(4) 0.2531(4) 0.0499(13) Uani 1 1 d . . .
H11 H 0.6786 0.4909 0.3142 0.06 Uiso 1 1 calc R . .
C8 C 0.7165(4) 0.4366(4) 0.1153(4) 0.0535(14) Uani 1 1 d . . .
H8 H 0.7267 0.397 0.0672 0.064 Uiso 1 1 calc R . .
C5 C 0.9353(3) 0.4133(3) 0.2599(3) 0.0389(11) Uani 1 1 d . . .
H5 H 0.9303 0.3598 0.2942 0.047 Uiso 1 1 calc R . .
F9 F 0.7663(5) 0.75 0.4757(4) 0.0848(17) Uani 1 2 d S . .
C9 C 0.7146(4) 0.5317(4) 0.1120(4) 0.0511(13) Uani 1 1 d . . .
H9 H 0.7234 0.5682 0.0616 0.061 Uiso 1 1 calc R . .
C10 C 0.6972(4) 0.5636(4) 0.1977(4) 0.0561(15) Uani 1 1 d . . .
H10 H 0.6917 0.6256 0.2146 0.067 Uiso 1 1 calc R . .
F4 F 0.7654(7) 0.25 0.5128(6) 0.136(3) Uani 1 2 d S . .
C14 C 0.9927(8) 0.25 0.5463(7) 0.082(3) Uani 1 2 d S . .
H14A H 1.0507 0.2301 0.5807 0.123 Uiso 0.5 1 calc PR . .
H14B H 0.9364 0.2084 0.5562 0.123 Uiso 0.5 1 calc PR . .
H14C H 0.9734 0.3116 0.5641 0.123 Uiso 0.5 1 calc PR . .
N1 N 1.0405(6) 0.25 0.3817(6) 0.067(2) Uani 1 2 d S . .
C13 C 1.0192(6) 0.25 0.4537(6) 0.0505(19) Uani 1 2 d S . .

loop_
_atom_site_aniso_label
_atom_site_aniso_U_11
_atom_site_aniso_U_22
_atom_site_aniso_U_33
_atom_site_aniso_U_23
_atom_site_aniso_U_13
_atom_site_aniso_U_12
Fe 0.0255(3) 0.0314(3) 0.0194(3) 0.0009(2) -0.0006(2) -0.0013(2)
P1 0.0368(9) 0.0350(9) 0.0426(9) 0 0.0005(8) 0
P2 0.0367(9) 0.0302(8) 0.0443(9) 0 0.0064(8) 0
Cl 0.0574(8) 0.1081(12) 0.0189(5) 0.0009(7) -0.0002(5) -0.0085(8)
F10 0.073(3) 0.053(3) 0.071(3) 0 0.032(3) 0
F1 0.152(4) 0.0407(19) 0.093(3) 0.007(2) 0.003(3) 0.007(2)
F6 0.094(3) 0.0328(16) 0.080(2) -0.0012(16) 0.022(2) -0.0003(16)
F8 0.074(4) 0.083(4) 0.127(5) 0 -0.041(4) 0
C7 0.080(4) 0.079(4) 0.035(3) -0.018(3) 0.019(3) -0.037(3)
F3 0.093(4) 0.081(4) 0.114(5) 0 -0.045(4) 0
F7 0.110(5) 0.054(3) 0.140(6) 0 0.085(4) 0
F5 0.068(4) 0.094(4) 0.138(6) 0 0.048(4) 0
C4 0.0255(19) 0.061(3) 0.0198(18) 0.001(2) -0.0003(16) -0.0017(19)
C6 0.036(2) 0.046(3) 0.044(3) -0.005(2) 0.007(2) 0.006(2)
C12 0.035(3) 0.054(3) 0.072(4) 0.012(3) -0.009(3) -0.015(2)
F2 0.128(6) 0.105(5) 0.141(7) 0 0.087(5) 0
C3 0.032(2) 0.044(2) 0.031(2) -0.008(2) -0.0033(18) -0.0107(19)
C1 0.038(2) 0.060(3) 0.025(2) -0.005(2) 0.0117(19) -0.007(2)
C2 0.040(3) 0.048(3) 0.029(2) 0.006(2) 0.0002(19) -0.015(2)
C11 0.023(2) 0.084(4) 0.043(3) 0.000(3) 0.0034(19) -0.003(2)
C8 0.038(3) 0.071(4) 0.052(3) -0.024(3) -0.016(2) -0.002(2)
C5 0.031(2) 0.049(3) 0.037(2) 0.011(2) -0.0033(19) 0.006(2)
F9 0.101(4) 0.087(4) 0.066(3) 0 -0.025(3) 0
C9 0.043(3) 0.061(3) 0.049(3) 0.012(3) -0.021(2) 0.000(2)
C10 0.033(3) 0.062(3) 0.074(4) -0.022(3) -0.016(3) 0.015(2)
F4 0.161(7) 0.133(6) 0.115(6) 0 -0.091(6) 0
C14 0.056(6) 0.107(8) 0.083(7) 0 -0.008(5) 0
N1 0.065(5) 0.066(5) 0.071(5) 0 -0.016(4) 0
C13 0.040(4) 0.049(4) 0.063(6) 0 -0.015(4) 0

loop_
_atom_type_symbol
_atom_type_description
_atom_type_scat_dispersion_real
_atom_type_scat_dispersion_imag
_atom_type_scat_source
C C 0.0033 0.0016 'International Tables Vol C Tables 4.2.6.8 and 6.1.1.4'
F F 0.0171 0.0103 'International Tables Vol C Tables 4.2.6.8 and 6.1.1.4'
P P 0.1023 0.0942 'International Tables Vol C Tables 4.2.6.8 and 6.1.1.4'
Cl Cl 0.1484 0.1585 'International Tables Vol C Tables 4.2.6.8 and 6.1.1.4'
Fe Fe 0.3463 0.8444 'International Tables Vol C Tables 4.2.6.8 and 6.1.1.4'
H H 0 0 'International Tables Vol C Tables 4.2.6.8 and 6.1.1.4'
N N 0.0061 0.0033 'International Tables Vol C Tables 4.2.6.8 and 6.1.1.4'

loop_
_geom_angle_atom_site_label_1
_geom_angle_atom_site_label_2
_geom_angle_atom_site_label_3
_geom_angle
_geom_angle_site_symmetry_1
_geom_angle_site_symmetry_3
_geom_angle_publ_flag
C10 Fe C9 40.4(2) . . ?
C10 Fe C11 39.8(2) . . ?
C9 Fe C11 67.6(2) . . ?
C10 Fe C8 67.2(2) . . ?
C9 Fe C8 39.9(2) . . ?
C11 Fe C8 67.4(2) . . ?
C10 Fe C12 66.9(2) . . ?
C9 Fe C12 67.4(2) . . ?
C11 Fe C12 39.9(2) . . ?
C8 Fe C12 40.3(2) . . ?
C10 Fe C6 171.0(2) . . ?
C9 Fe C6 130.8(2) . . ?
C11 Fe C6 141.9(2) . . ?
C8 Fe C6 104.6(2) . . ?
C12 Fe C6 109.6(2) . . ?
C10 Fe C2 110.4(2) . . ?
C9 Fe C2 103.0(2) . . ?
C11 Fe C2 144.0(2) . . ?
C8 Fe C2 128.2(2) . . ?
C12 Fe C2 168.5(2) . . ?
C6 Fe C2 71.3(2) . . ?
C10 Fe C3 101.8(2) . . ?
C9 Fe C3 122.6(2) . . ?
C11 Fe C3 114.0(2) . . ?
C8 Fe C3 161.9(2) . . ?
C12 Fe C3 150.3(2) . . ?
C6 Fe C3 85.2(2) . . ?
C2 Fe C3 40.17(18) . . ?
C10 Fe C4 118.3(2) . . ?
C9 Fe C4 156.0(2) . . ?
C11 Fe C4 102.73(19) . . ?
C8 Fe C4 158.4(2) . . ?
C12 Fe C4 120.0(2) . . ?
C6 Fe C4 70.66(18) . . ?
C2 Fe C4 71.36(17) . . ?
C3 Fe C4 39.33(18) . . ?
C10 Fe C5 148.3(2) . . ?
C9 Fe C5 164.7(2) . . ?
C11 Fe C5 113.1(2) . . ?
C8 Fe C5 125.2(2) . . ?
C12 Fe C5 102.9(2) . . ?
C6 Fe C5 39.37(19) . . ?
C2 Fe C5 85.06(19) . . ?
C3 Fe C5 71.79(19) . . ?
C4 Fe C5 38.98(19) . . ?
C10 Fe C1 137.7(2) . . ?
C9 Fe C1 106.8(2) . . ?
C11 Fe C1 173.2(2) . . ?
C8 Fe C1 105.9(2) . . ?
C12 Fe C1 135.2(2) . . ?
C6 Fe C1 39.0(2) . . ?
C2 Fe C1 39.39(19) . . ?
C3 Fe C1 72.03(18) . . ?
C4 Fe C1 83.92(18) . . ?
C5 Fe C1 71.21(19) . . ?
F4 P1 F2 87.2(6) . . ?
F4 P1 F5 95.6(5) . . ?
F2 P1 F5 177.1(5) . . ?
F4 P1 F1 91.75(19) . . ?
F2 P1 F1 89.32(19) . . ?
F5 P1 F1 90.59(19) . . ?
F4 P1 F1 91.75(19) . 8_565 ?
F2 P1 F1 89.32(19) . 8_565 ?
F5 P1 F1 90.59(19) . 8_565 ?
F1 P1 F1 176.2(4) . 8_565 ?
F4 P1 F3 177.7(5) . . ?
F2 P1 F3 90.5(5) . . ?
F5 P1 F3 86.7(4) . . ?
F1 P1 F3 88.22(19) . . ?
F1 P1 F3 88.22(19) 8_565 . ?
F9 P2 F10 92.2(3) . . ?
F9 P2 F6 90.77(16) . . ?
F10 P2 F6 90.46(14) . . ?
F9 P2 F6 90.77(16) . 8_575 ?
F10 P2 F6 90.46(14) . 8_575 ?
F6 P2 F6 178.2(3) . 8_575 ?
F9 P2 F8 179.0(4) . . ?
F10 P2 F8 88.8(4) . . ?
F6 P2 F8 89.22(16) . . ?
F6 P2 F8 89.22(16) 8_575 . ?
F9 P2 F7 88.4(4) . . ?
F10 P2 F7 179.4(4) . . ?
F6 P2 F7 89.53(14) . . ?
F6 P2 F7 89.53(14) 8_575 . ?
F8 P2 F7 90.6(4) . . ?
C7 C7 C1 124.5(7) 5_765 . ?
C7 C7 H7 117.7 5_765 . ?
C1 C7 H7 117.7 . . ?
C5 C4 C3 122.0(4) . . ?
C5 C4 Cl 119.0(4) . . ?
C3 C4 Cl 119.0(4) . . ?
C5 C4 Fe 70.7(2) . . ?
C3 C4 Fe 70.1(2) . . ?
Cl C4 Fe 131.7(2) . . ?
C1 C6 C5 121.3(5) . . ?
C1 C6 Fe 71.5(3) . . ?
C5 C6 Fe 70.7(3) . . ?
C1 C6 H6 119.4 . . ?
C5 C6 H6 119.4 . . ?
Fe C6 H6 131.3 . . ?
C11 C12 C8 107.8(5) . . ?
C11 C12 Fe 69.7(3) . . ?
C8 C12 Fe 69.6(3) . . ?
C11 C12 H12 126.1 . . ?
C8 C12 H12 126.1 . . ?
Fe C12 H12 126.2 . . ?
C4 C3 C2 118.3(4) . . ?
C4 C3 Fe 70.5(2) . . ?
C2 C3 Fe 69.9(3) . . ?
C4 C3 H3 120.9 . . ?
C2 C3 H3 120.9 . . ?
Fe C3 H3 131.3 . . ?
C6 C1 C2 119.3(4) . . ?
C6 C1 C7 117.6(5) . . ?
C2 C1 C7 123.0(5) . . ?
C6 C1 Fe 69.5(3) . . ?
C2 C1 Fe 69.3(2) . . ?
C7 C1 Fe 131.0(4) . . ?
C1 C2 C3 120.2(4) . . ?
C1 C2 Fe 71.3(3) . . ?
C3 C2 Fe 70.0(3) . . ?
C1 C2 H2 119.9 . . ?
C3 C2 H2 119.9 . . ?
Fe C2 H2 131.7 . . ?
C10 C11 C12 108.1(5) . . ?
C10 C11 Fe 69.9(3) . . ?
C12 C11 Fe 70.4(3) . . ?
C10 C11 H11 126 . . ?
C12 C11 H11 126 . . ?
Fe C11 H11 125.3 . . ?
C9 C8 C12 108.1(5) . . ?
C9 C8 Fe 69.9(3) . . ?
C12 C8 Fe 70.1(3) . . ?
C9 C8 H8 126 . . ?
C12 C8 H8 126 . . ?
Fe C8 H8 125.6 . . ?
C4 C5 C6 118.8(4) . . ?
C4 C5 Fe 70.3(2) . . ?
C6 C5 Fe 69.9(3) . . ?
C4 C5 H5 120.6 . . ?
C6 C5 H5 120.6 . . ?
Fe C5 H5 131.9 . . ?
C8 C9 C10 107.5(5) . . ?
C8 C9 Fe 70.2(3) . . ?
C10 C9 Fe 69.8(3) . . ?
C8 C9 H9 126.3 . . ?
C10 C9 H9 126.3 . . ?
Fe C9 H9 125.3 . . ?
C11 C10 C9 108.5(5) . . ?
C11 C10 Fe 70.3(3) . . ?
C9 C10 Fe 69.8(3) . . ?
C11 C10 H10 125.7 . . ?
C9 C10 H10 125.7 . . ?
Fe C10 H10 125.8 . . ?
C13 C14 H14A 109.5 . . ?
C13 C14 H14B 109.5 . . ?
H14A C14 H14B 109.5 . . ?
C13 C14 H14C 109.5 . . ?
H14A C14 H14C 109.5 . . ?
H14B C14 H14C 109.5 . . ?
N1 C13 C14 179.5(9) . . ?

loop_
_geom_bond_atom_site_label_1
_geom_bond_atom_site_label_2
_geom_bond_distance
_geom_bond_site_symmetry_2
_geom_bond_publ_flag
Fe C10 2.050(5) . ?
Fe C9 2.051(5) . ?
Fe C11 2.055(5) . ?
Fe C8 2.056(5) . ?
Fe C12 2.063(5) . ?
Fe C6 2.079(5) . ?
Fe C2 2.079(4) . ?
Fe C3 2.080(4) . ?
Fe C4 2.085(4) . ?
Fe C5 2.090(4) . ?
Fe C1 2.105(4) . ?
P1 F4 1.547(7) . ?
P1 F2 1.571(6) . ?
P1 F5 1.576(6) . ?
P1 F1 1.580(4) . ?
P1 F1 1.580(4) 8_565 ?
P1 F3 1.581(6) . ?
P2 F9 1.564(6) . ?
P2 F10 1.582(5) . ?
P2 F6 1.588(3) . ?
P2 F6 1.588(3) 8_575 ?
P2 F8 1.591(6) . ?
P2 F7 1.594(5) . ?
Cl C4 1.731(4) . ?
C7 C7 1.259(11) 5_765 ?
C7 C1 1.482(6) . ?
C7 H7 0.95 . ?
C4 C5 1.393(7) . ?
C4 C3 1.402(6) . ?
C6 C1 1.398(7) . ?
C6 C5 1.404(7) . ?
C6 H6 0.95 . ?
C12 C11 1.405(8) . ?
C12 C8 1.418(8) . ?
C12 H12 0.95 . ?
C3 C2 1.428(6) . ?
C3 H3 0.95 . ?
C1 C2 1.410(7) . ?
C2 H2 0.95 . ?
C11 C10 1.396(8) . ?
C11 H11 0.95 . ?
C8 C9 1.401(8) . ?
C8 H8 0.95 . ?
C5 H5 0.95 . ?
C9 C10 1.417(8) . ?
C9 H9 0.95 . ?
C10 H10 0.95 . ?
C14 C13 1.466(13) . ?
C14 H14A 0.98 . ?
C14 H14B 0.98 . ?
C14 H14C 0.98 . ?
N1 C13 1.143(11) . ?
